data_4034600
loop_
_publ_author_name
'Sattar, Moh'
'Patidar, Krishna'
'Thorat, Raviraj Ananda'
'Kumar, Sangit'

_publ_section_title
;
 Copper-Mediated Selective Mono- and Sequential Organochalcogenation of
 C-H Bonds: Synthesis of Hybrid Unsymmetrical Aryl Ferrocene
 Chalcogenides.
;
_journal_issue 11
_journal_name_full 'The Journal of organic chemistry'
_journal_page_first 6669
_journal_page_last 6678
_journal_paper_doi 10.1021/acs.joc.9b00311
_journal_volume 84
_journal_year 2019
_chemical_formula_sum 'C27 H20 Br Cl3 Fe N2 O S'
_chemical_formula_weight 662.62
_space_group_crystal_system triclinic
_space_group_IT_number 2
_space_group_name_Hall '-P 1'
_space_group_name_H-M_alt 'P -1'
_atom_sites_solution_hydrogens geom
_audit_creation_method SHELXL-2014/7
_cell_angle_alpha 90.548(10)
_cell_angle_beta 94.001(11)
_cell_angle_gamma 100.253(10)
_cell_formula_units_Z 2
_cell_length_a 7.2892(14)
_cell_length_b 10.772(2)
_cell_length_c 16.748(4)
_cell_measurement_reflns_used 9753
_cell_measurement_temperature 140(2)
_cell_measurement_theta_max 29.18
_cell_measurement_theta_min 2.44
_cell_volume 1290.6(5)
_computing_cell_refinement 'Bruker SAINT'
_computing_data_collection 'Bruker APEX2'
_computing_data_reduction 'Bruker SAINT'
_computing_molecular_graphics 'Bruker SHELXTL'
_computing_publication_material 'Bruker SHELXTL'
_computing_structure_refinement 'SHELXL-2014/7 (Sheldrick, 2014)'
_computing_structure_solution 'SHELXS-97 (Sheldrick 2008)'
_diffrn_ambient_temperature 140(2)
_diffrn_measured_fraction_theta_full 1.000
_diffrn_measured_fraction_theta_max 0.988
_diffrn_measurement_device_type 'Bruker APEX-II CCD'
_diffrn_measurement_method '\f and \w scans'
_diffrn_radiation_type MoK\a
_diffrn_radiation_wavelength 0.71073
_diffrn_reflns_av_R_equivalents 0.1169
_diffrn_reflns_av_unetI/netI 0.0987
_diffrn_reflns_Laue_measured_fraction_full 1.000
_diffrn_reflns_Laue_measured_fraction_max 0.988
_diffrn_reflns_limit_h_max 10
_diffrn_reflns_limit_h_min -10
_diffrn_reflns_limit_k_max 15
_diffrn_reflns_limit_k_min -15
_diffrn_reflns_limit_l_max 23
_diffrn_reflns_limit_l_min -23
_diffrn_reflns_number 41124
_diffrn_reflns_point_group_measured_fraction_full 1.000
_diffrn_reflns_point_group_measured_fraction_max 0.988
_diffrn_reflns_theta_full 25.242
_diffrn_reflns_theta_max 30.618
_diffrn_reflns_theta_min 2.253
_exptl_absorpt_coefficient_mu 2.549
_exptl_absorpt_correction_T_max 0.7461
_exptl_absorpt_correction_T_min 0.5906
_exptl_absorpt_correction_type multi-scan
_exptl_absorpt_process_details SADABS
_exptl_crystal_colour orange
_exptl_crystal_density_diffrn 1.705
_exptl_crystal_description rod
_exptl_crystal_F_000 664
_exptl_crystal_size_max 0.5
_exptl_crystal_size_mid 0.3
_exptl_crystal_size_min 0.02
_refine_diff_density_max 0.618
_refine_diff_density_min -0.756
_refine_diff_density_rms 0.121
_refine_ls_extinction_method none
_refine_ls_goodness_of_fit_ref 0.940
_refine_ls_hydrogen_treatment constr
_refine_ls_matrix_type full
_refine_ls_number_parameters 325
_refine_ls_number_reflns 7870
_refine_ls_number_restraints 0
_refine_ls_restrained_S_all 0.940
_refine_ls_R_factor_all 0.1188
_refine_ls_R_factor_gt 0.0581
_refine_ls_shift/su_max 0.000
_refine_ls_shift/su_mean 0.000
_refine_ls_structure_factor_coef Fsqd
_refine_ls_weighting_details 'w=1/[\s^2^(Fo^2^)+(0.1000P)^2^+0.0780P] where P=(Fo^2^+2Fc^2^)/3'
_refine_ls_weighting_scheme calc
_refine_ls_wR_factor_gt 0.1336
_refine_ls_wR_factor_ref 0.1640
_reflns_Friedel_coverage 0.000
_reflns_number_gt 4991
_reflns_number_total 7870
_reflns_threshold_expression 'I > 2\s(I)'
_cod_data_source_file jo9b00311_si_002.cif
_cod_data_source_block TRY1
_cod_database_code 4034600
_shelx_shelxl_version_number 2014/7
_shelx_space_group_comment
;
The symmetry employed for this shelxl refinement is uniquely defined
by the following loop, which should always be used as a source of
symmetry information in preference to the above space-group names.
They are only intended as comments.
;

loop_
_space_group_symop_operation_xyz
'x, y, z'
'-x, -y, -z'

loop_
_atom_site_label
_atom_site_type_symbol
_atom_site_fract_x
_atom_site_fract_y
_atom_site_fract_z
_atom_site_U_iso_or_equiv
_atom_site_adp_type
_atom_site_occupancy
_atom_site_site_symmetry_order
_atom_site_calc_flag
_atom_site_refinement_flags_posn
_atom_site_refinement_flags_adp
Br1 Br 0.21520(6) 0.78173(4) 0.31669(3) 0.02814(13) Uani 1 1 d . .
Fe1 Fe 0.20755(7) 0.22932(5) 0.44226(3) 0.01491(13) Uani 1 1 d . .
Cl1 Cl 0.5811(2) 0.21461(12) 0.16922(9) 0.0493(3) Uani 1 1 d . .
Cl2 Cl 0.59647(17) 0.00043(12) 0.26734(8) 0.0428(3) Uani 1 1 d . .
Cl3 Cl 0.4845(3) -0.03784(17) 0.10072(10) 0.0826(6) Uani 1 1 d . .
S1 S 0.14184(13) 0.49063(8) 0.35974(5) 0.01782(19) Uani 1 1 d . .
O1 O 0.0780(4) 0.0811(3) 0.23855(17) 0.0273(6) Uani 1 1 d . .
N1 N 0.0971(5) 0.2890(3) 0.20811(18) 0.0211(7) Uani 1 1 d . .
H7 H 0.0951 0.3640 0.2290 0.025 Uiso 1 1 calc R U
N2 N 0.1923(5) 0.5095(3) 0.13753(19) 0.0244(7) Uani 1 1 d . .
C1 C -0.0248(5) 0.6796(4) 0.2976(2) 0.0212(8) Uani 1 1 d . .
C2 C -0.0522(5) 0.5525(3) 0.3171(2) 0.0164(7) Uani 1 1 d . .
C3 C 0.0407(5) 0.3370(3) 0.3863(2) 0.0182(7) Uani 1 1 d . .
C4 C 0.0327(5) 0.2194(3) 0.3420(2) 0.0175(7) Uani 1 1 d . .
C5 C 0.0732(5) 0.1902(4) 0.2588(2) 0.0207(8) Uani 1 1 d . .
C6 C 0.1247(5) 0.2839(4) 0.1258(2) 0.0226(8) Uani 1 1 d . .
C7 C 0.1789(5) 0.4039(4) 0.0902(2) 0.0223(8) Uani 1 1 d . .
C8 C 0.2375(6) 0.6201(4) 0.1036(3) 0.0310(9) Uani 1 1 d . .
H1 H 0.2446 0.6943 0.1357 0.037 Uiso 1 1 calc R U
C9 C 0.2756(7) 0.6342(5) 0.0229(3) 0.0366(11) Uani 1 1 d . .
H2 H 0.3090 0.7159 0.0017 0.044 Uiso 1 1 calc R U
C10 C 0.2643(6) 0.5304(5) -0.0244(3) 0.0366(11) Uani 1 1 d . .
H3 H 0.2907 0.5389 -0.0790 0.044 Uiso 1 1 calc R U
C11 C 0.2128(6) 0.4085(4) 0.0078(2) 0.0298(9) Uani 1 1 d . .
C12 C 0.1927(7) 0.2953(5) -0.0373(3) 0.0392(11) Uani 1 1 d . .
H4 H 0.2177 0.2973 -0.0922 0.047 Uiso 1 1 calc R U
C13 C 0.1375(7) 0.1830(5) -0.0020(3) 0.0394(11) Uani 1 1 d . .
H6 H 0.1228 0.1075 -0.0333 0.047 Uiso 1 1 calc R U
C14 C 0.1012(6) 0.1748(4) 0.0797(2) 0.0316(10) Uani 1 1 d . .
H5 H 0.0611 0.0950 0.1025 0.038 Uiso 1 1 calc R U
C15 C -0.0328(5) 0.1195(4) 0.3942(2) 0.0203(8) Uani 1 1 d . .
H15 H -0.0506 0.0319 0.3811 0.024 Uiso 1 1 calc R U
C16 C -0.0671(5) 0.1718(4) 0.4685(2) 0.0238(8) Uani 1 1 d . .
H8 H -0.1120 0.1258 0.5134 0.029 Uiso 1 1 calc R U
C17 C 0.3685(6) 0.1582(4) 0.5282(2) 0.0261(9) Uani 1 1 d . .
H9 H 0.3231 0.1050 0.5700 0.031 Uiso 1 1 calc R U
C18 C 0.4059(5) 0.1173(4) 0.4511(3) 0.0252(8) Uani 1 1 d . .
H10 H 0.3913 0.0324 0.4323 0.030 Uiso 1 1 calc R U
C19 C 0.4689(5) 0.2264(4) 0.4075(3) 0.0242(8) Uani 1 1 d . .
H13 H 0.5034 0.2273 0.3538 0.029 Uiso 1 1 calc R U
C20 C 0.4722(5) 0.3337(4) 0.4569(2) 0.0226(8) Uani 1 1 d . .
H11 H 0.5093 0.4190 0.4423 0.027 Uiso 1 1 calc R U
C21 C 0.4103(6) 0.2921(4) 0.5321(2) 0.0268(9) Uani 1 1 d . .
H12 H 0.3988 0.3442 0.5769 0.032 Uiso 1 1 calc R U
C22 C -0.0220(5) 0.3061(4) 0.4639(2) 0.0215(8) Uani 1 1 d . .
H14 H -0.0320 0.3649 0.5054 0.026 Uiso 1 1 calc R U
C23 C -0.2281(5) 0.4806(4) 0.3007(2) 0.0223(8) Uani 1 1 d . .
H19 H -0.2495 0.3934 0.3128 0.027 Uiso 1 1 calc R U
C24 C -0.3743(5) 0.5343(4) 0.2665(2) 0.0234(8) Uani 1 1 d . .
H18 H -0.4944 0.4841 0.2550 0.028 Uiso 1 1 calc R U
C25 C -0.3435(6) 0.6617(4) 0.2494(2) 0.0301(10) Uani 1 1 d . .
H17 H -0.4436 0.6990 0.2270 0.036 Uiso 1 1 calc R U
C26 C -0.1690(6) 0.7343(4) 0.2645(2) 0.0267(9) Uani 1 1 d . .
H16 H -0.1479 0.8214 0.2522 0.032 Uiso 1 1 calc R U
C27 C 0.4790(6) 0.0570(4) 0.1851(2) 0.0284(9) Uani 1 1 d . .
H20 H 0.3457 0.0540 0.1969 0.034 Uiso 1 1 calc R U

loop_
_atom_site_aniso_label
_atom_site_aniso_U_11
_atom_site_aniso_U_22
_atom_site_aniso_U_33
_atom_site_aniso_U_23
_atom_site_aniso_U_13
_atom_site_aniso_U_12
Br1 0.0301(2) 0.0190(2) 0.0347(3) 0.00000(16) 0.00357(18) 0.00223(16)
Fe1 0.0176(3) 0.0143(3) 0.0133(3) 0.00150(19) 0.00120(19) 0.00411(19)
Cl1 0.0591(8) 0.0323(6) 0.0526(8) 0.0116(6) 0.0058(6) -0.0039(6)
Cl2 0.0369(6) 0.0405(7) 0.0512(8) 0.0056(6) -0.0069(5) 0.0112(5)
Cl3 0.1274(17) 0.0689(11) 0.0473(9) -0.0336(8) 0.0199(9) 0.0023(10)
S1 0.0185(4) 0.0167(4) 0.0191(4) 0.0009(3) -0.0003(3) 0.0061(3)
O1 0.0375(17) 0.0200(14) 0.0257(15) -0.0016(12) 0.0057(12) 0.0074(12)
N1 0.0310(19) 0.0213(16) 0.0109(15) -0.0012(12) 0.0010(13) 0.0049(14)
N2 0.0267(18) 0.0289(18) 0.0168(16) 0.0028(14) -0.0022(13) 0.0039(14)
C1 0.024(2) 0.026(2) 0.0148(18) -0.0024(15) 0.0025(14) 0.0087(16)
C2 0.0193(18) 0.0215(18) 0.0112(16) 0.0017(14) 0.0030(13) 0.0102(14)
C3 0.0210(19) 0.0193(18) 0.0154(17) 0.0013(14) 0.0020(14) 0.0067(14)
C4 0.0190(18) 0.0204(18) 0.0131(17) 0.0005(14) -0.0012(13) 0.0047(14)
C5 0.0191(19) 0.0235(19) 0.0193(18) -0.0013(15) 0.0008(14) 0.0041(15)
C6 0.023(2) 0.028(2) 0.0160(18) -0.0011(15) 0.0006(15) 0.0038(16)
C7 0.0194(19) 0.032(2) 0.0150(18) -0.0003(16) -0.0007(14) 0.0032(16)
C8 0.035(2) 0.030(2) 0.025(2) 0.0040(18) -0.0018(18) 0.0009(18)
C9 0.038(3) 0.039(3) 0.029(2) 0.011(2) -0.0006(19) -0.001(2)
C10 0.034(3) 0.052(3) 0.022(2) 0.009(2) 0.0033(18) 0.000(2)
C11 0.026(2) 0.045(3) 0.0161(19) -0.0005(18) 0.0049(16) -0.0009(19)
C12 0.050(3) 0.051(3) 0.014(2) -0.0022(19) 0.0067(19) 0.001(2)
C13 0.050(3) 0.044(3) 0.023(2) -0.013(2) 0.003(2) 0.006(2)
C14 0.042(3) 0.031(2) 0.020(2) -0.0057(17) 0.0013(18) 0.0028(19)
C15 0.0155(18) 0.0189(18) 0.024(2) 0.0025(15) -0.0003(14) -0.0018(14)
C16 0.0184(19) 0.033(2) 0.0208(19) 0.0078(16) 0.0041(15) 0.0039(16)
C17 0.026(2) 0.024(2) 0.027(2) 0.0103(17) -0.0041(16) 0.0014(16)
C18 0.0186(19) 0.0213(19) 0.037(2) 0.0021(17) -0.0018(16) 0.0087(15)
C19 0.0184(19) 0.028(2) 0.027(2) -0.0004(17) 0.0005(15) 0.0054(16)
C20 0.0214(19) 0.0185(18) 0.026(2) 0.0019(15) -0.0023(15) 0.0008(15)
C21 0.029(2) 0.030(2) 0.0185(19) -0.0002(16) -0.0059(16) 0.0006(17)
C22 0.026(2) 0.026(2) 0.0158(18) 0.0009(15) 0.0070(15) 0.0113(16)
C23 0.023(2) 0.027(2) 0.0187(19) 0.0038(16) 0.0048(15) 0.0065(16)
C24 0.0156(18) 0.034(2) 0.022(2) -0.0021(16) 0.0025(15) 0.0071(16)
C25 0.028(2) 0.046(3) 0.022(2) 0.0023(19) -0.0003(17) 0.023(2)
C26 0.039(2) 0.028(2) 0.0179(19) 0.0042(16) 0.0037(17) 0.0188(18)
C27 0.033(2) 0.026(2) 0.025(2) -0.0060(17) 0.0058(17) 0.0018(17)

loop_
_atom_type_symbol
_atom_type_description
_atom_type_scat_dispersion_real
_atom_type_scat_dispersion_imag
_atom_type_scat_source
C C 0.0033 0.0016 'International Tables Vol C Tables 4.2.6.8 and 6.1.1.4'
H H 0.0000 0.0000 'International Tables Vol C Tables 4.2.6.8 and 6.1.1.4'
N N 0.0061 0.0033 'International Tables Vol C Tables 4.2.6.8 and 6.1.1.4'
O O 0.0106 0.0060 'International Tables Vol C Tables 4.2.6.8 and 6.1.1.4'
S S 0.1246 0.1234 'International Tables Vol C Tables 4.2.6.8 and 6.1.1.4'
Cl Cl 0.1484 0.1585 'International Tables Vol C Tables 4.2.6.8 and 6.1.1.4'
Fe Fe 0.3463 0.8444 'International Tables Vol C Tables 4.2.6.8 and 6.1.1.4'
Br Br -0.2901 2.4595 'International Tables Vol C Tables 4.2.6.8 and 6.1.1.4'

loop_
_geom_angle_atom_site_label_1
_geom_angle_atom_site_label_2
_geom_angle_atom_site_label_3
_geom_angle
C3 Fe1 C4 42.10(14)
C3 Fe1 C17 161.72(16)
C4 Fe1 C17 154.70(16)
C3 Fe1 C19 121.19(16)
C4 Fe1 C19 107.58(16)
C17 Fe1 C19 68.18(17)
C3 Fe1 C18 156.10(16)
C4 Fe1 C18 119.65(16)
C17 Fe1 C18 40.79(17)
C19 Fe1 C18 40.55(16)
C3 Fe1 C15 69.61(15)
C4 Fe1 C15 41.17(14)
C17 Fe1 C15 119.54(16)
C19 Fe1 C15 125.46(16)
C18 Fe1 C15 106.82(16)
C3 Fe1 C22 41.23(14)
C4 Fe1 C22 69.68(15)
C17 Fe1 C22 124.29(16)
C19 Fe1 C22 156.70(16)
C18 Fe1 C22 161.20(16)
C15 Fe1 C22 68.56(16)
C3 Fe1 C20 107.91(16)
C4 Fe1 C20 125.85(15)
C17 Fe1 C20 68.11(16)
C19 Fe1 C20 40.43(16)
C18 Fe1 C20 68.26(16)
C15 Fe1 C20 163.03(16)
C22 Fe1 C20 121.35(16)
C3 Fe1 C21 124.86(16)
C4 Fe1 C21 163.06(16)
C17 Fe1 C21 40.64(16)
C19 Fe1 C21 68.11(17)
C18 Fe1 C21 68.51(17)
C15 Fe1 C21 154.67(16)
C22 Fe1 C21 107.42(17)
C20 Fe1 C21 40.41(16)
C3 Fe1 C16 69.21(15)
C4 Fe1 C16 69.09(15)
C17 Fe1 C16 106.69(16)
C19 Fe1 C16 161.67(16)
C18 Fe1 C16 124.21(17)
C15 Fe1 C16 40.38(15)
C22 Fe1 C16 40.68(16)
C20 Fe1 C16 155.81(17)
C21 Fe1 C16 120.26(16)
C3 S1 C2 103.19(18)
C5 N1 C6 126.9(3)
C5 N1 H7 116.6
C6 N1 H7 116.6
C8 N2 C7 117.5(4)
C26 C1 C2 121.5(4)
C26 C1 Br1 118.5(3)
C2 C1 Br1 120.0(3)
C23 C2 C1 118.2(3)
C23 C2 S1 123.5(3)
C1 C2 S1 118.3(3)
C22 C3 C4 107.6(3)
C22 C3 S1 123.5(3)
C4 C3 S1 128.2(3)
C22 C3 Fe1 70.5(2)
C4 C3 Fe1 69.3(2)
S1 C3 Fe1 118.1(2)
C15 C4 C3 106.9(3)
C15 C4 C5 120.1(3)
C3 C4 C5 132.9(3)
C15 C4 Fe1 70.0(2)
C3 C4 Fe1 68.6(2)
C5 C4 Fe1 127.5(3)
O1 C5 N1 123.7(3)
O1 C5 C4 119.9(3)
N1 C5 C4 116.3(3)
C14 C6 N1 125.0(4)
C14 C6 C7 120.0(4)
N1 C6 C7 115.0(3)
N2 C7 C11 122.9(4)
N2 C7 C6 117.8(3)
C11 C7 C6 119.2(4)
N2 C8 C9 123.7(4)
N2 C8 H1 118.1
C9 C8 H1 118.1
C10 C9 C8 119.4(4)
C10 C9 H2 120.3
C8 C9 H2 120.3
C9 C10 C11 119.9(4)
C9 C10 H3 120.1
C11 C10 H3 120.1
C12 C11 C7 119.4(4)
C12 C11 C10 124.0(4)
C7 C11 C10 116.6(4)
C13 C12 C11 119.8(4)
C13 C12 H4 120.1
C11 C12 H4 120.1
C12 C13 C14 122.3(4)
C12 C13 H6 118.9
C14 C13 H6 118.9
C6 C14 C13 119.2(4)
C6 C14 H5 120.4
C13 C14 H5 120.4
C16 C15 C4 109.2(3)
C16 C15 Fe1 70.8(2)
C4 C15 Fe1 68.9(2)
C16 C15 H15 125.4
C4 C15 H15 125.4
Fe1 C15 H15 126.5
C15 C16 C22 107.9(3)
C15 C16 Fe1 68.8(2)
C22 C16 Fe1 68.9(2)
C15 C16 H8 126.1
C22 C16 H8 126.1
Fe1 C16 H8 127.8
C21 C17 C18 108.5(4)
C21 C17 Fe1 70.4(2)
C18 C17 Fe1 69.8(2)
C21 C17 H9 125.7
C18 C17 H9 125.7
Fe1 C17 H9 125.6
C19 C18 C17 107.3(4)
C19 C18 Fe1 69.6(2)
C17 C18 Fe1 69.4(2)
C19 C18 H10 126.3
C17 C18 H10 126.3
Fe1 C18 H10 126.3
C20 C19 C18 108.7(4)
C20 C19 Fe1 70.3(2)
C18 C19 Fe1 69.9(2)
C20 C19 H13 125.7
C18 C19 H13 125.7
Fe1 C19 H13 125.7
C19 C20 C21 108.1(4)
C19 C20 Fe1 69.3(2)
C21 C20 Fe1 70.0(2)
C19 C20 H11 125.9
C21 C20 H11 125.9
Fe1 C20 H11 126.4
C20 C21 C17 107.4(4)
C20 C21 Fe1 69.6(2)
C17 C21 Fe1 68.9(2)
C20 C21 H12 126.3
C17 C21 H12 126.3
Fe1 C21 H12 126.7
C16 C22 C3 108.4(3)
C16 C22 Fe1 70.4(2)
C3 C22 Fe1 68.3(2)
C16 C22 H14 125.8
C3 C22 H14 125.8
Fe1 C22 H14 127.1
C2 C23 C24 120.8(4)
C2 C23 H19 119.6
C24 C23 H19 119.6
C25 C24 C23 119.6(4)
C25 C24 H18 120.2
C23 C24 H18 120.2
C26 C25 C24 120.4(4)
C26 C25 H17 119.8
C24 C25 H17 119.8
C25 C26 C1 119.4(4)
C25 C26 H16 120.3
C1 C26 H16 120.3
Cl3 C27 Cl2 110.1(2)
Cl3 C27 Cl1 111.2(2)
Cl2 C27 Cl1 109.4(2)
Cl3 C27 H20 108.7
Cl2 C27 H20 108.7
Cl1 C27 H20 108.7

loop_
_geom_bond_atom_site_label_1
_geom_bond_atom_site_label_2
_geom_bond_distance
Br1 C1 1.898(4)
Fe1 C3 2.017(4)
Fe1 C4 2.027(4)
Fe1 C17 2.034(4)
Fe1 C19 2.036(4)
Fe1 C18 2.040(4)
Fe1 C15 2.041(4)
Fe1 C22 2.047(4)
Fe1 C20 2.050(4)
Fe1 C21 2.054(4)
Fe1 C16 2.067(4)
Cl1 C27 1.759(4)
Cl2 C27 1.743(5)
Cl3 C27 1.742(4)
S1 C3 1.762(4)
S1 C2 1.777(4)
O1 C5 1.228(4)
N1 C5 1.362(5)
N1 C6 1.409(5)
N1 H7 0.8800
N2 C8 1.323(5)
N2 C7 1.366(5)
C1 C26 1.381(5)
C1 C2 1.393(5)
C2 C23 1.383(5)
C3 C22 1.431(5)
C3 C4 1.452(5)
C4 C15 1.430(5)
C4 C5 1.486(5)
C6 C14 1.379(5)
C6 C7 1.431(5)
C7 C11 1.419(5)
C8 C9 1.402(6)
C8 H1 0.9500
C9 C10 1.351(7)
C9 H2 0.9500
C10 C11 1.422(6)
C10 H3 0.9500
C11 C12 1.408(6)
C12 C13 1.359(7)
C12 H4 0.9500
C13 C14 1.411(6)
C13 H6 0.9500
C14 H5 0.9500
C15 C16 1.418(5)
C15 H15 0.9500
C16 C22 1.430(6)
C16 H8 0.9500
C17 C21 1.420(6)
C17 C18 1.420(6)
C17 H9 0.9500
C18 C19 1.413(6)
C18 H10 0.9500
C19 C20 1.412(6)
C19 H13 0.9500
C20 C21 1.418(6)
C20 H11 0.9500
C21 H12 0.9500
C22 H14 0.9500
C23 C24 1.392(5)
C23 H19 0.9500
C24 C25 1.386(6)
C24 H18 0.9500
C25 C26 1.375(6)
C25 H17 0.9500
C26 H16 0.9500
C27 H20 1.0000

loop_
_geom_hbond_atom_site_label_D
_geom_hbond_atom_site_label_H
_geom_hbond_atom_site_label_A
_geom_hbond_distance_DH
_geom_hbond_distance_HA
_geom_hbond_distance_DA
_geom_hbond_angle_DHA
_geom_hbond_site_symmetry_A
C27 H20 O1 1.00 2.18 3.169(5) 168.3 .
C26 H16 Cl2 0.95 2.93 3.591(4) 127.6 1_465
C22 H14 S1 0.95 2.97 3.898(4) 167.2 2_566
C14 H5 O1 0.95 2.28 2.860(5) 118.7 .
N1 H7 S1 0.88 2.54 3.286(3) 143.2 .
N1 H7 S1 0.88 2.54 3.286(3) 143.2 .
C14 H5 O1 0.95 2.28 2.860(5) 118.7 .
C22 H14 S1 0.95 2.97 3.898(4) 167.2 2_566

loop_
_geom_torsion_atom_site_label_1
_geom_torsion_atom_site_label_2
_geom_torsion_atom_site_label_3
_geom_torsion_atom_site_label_4
_geom_torsion
C26 C1 C2 C23 1.4(5)
Br1 C1 C2 C23 -178.6(3)
C26 C1 C2 S1 -179.9(3)
Br1 C1 C2 S1 0.1(4)
C3 S1 C2 C23 -8.7(3)
C3 S1 C2 C1 172.7(3)
C2 S1 C3 C22 -93.3(3)
C2 S1 C3 C4 97.5(4)
C2 S1 C3 Fe1 -177.54(19)
C22 C3 C4 C15 -0.7(4)
S1 C3 C4 C15 169.9(3)
Fe1 C3 C4 C15 59.7(2)
C22 C3 C4 C5 177.7(4)
S1 C3 C4 C5 -11.8(6)
Fe1 C3 C4 C5 -121.9(4)
C22 C3 C4 Fe1 -60.4(3)
S1 C3 C4 Fe1 110.2(3)
C6 N1 C5 O1 2.1(6)
C6 N1 C5 C4 -175.7(3)
C15 C4 C5 O1 -11.0(5)
C3 C4 C5 O1 170.8(4)
Fe1 C4 C5 O1 75.9(5)
C15 C4 C5 N1 166.8(3)
C3 C4 C5 N1 -11.4(6)
Fe1 C4 C5 N1 -106.3(4)
C5 N1 C6 C14 11.5(6)
C5 N1 C6 C7 -169.4(4)
C8 N2 C7 C11 0.6(6)
C8 N2 C7 C6 -178.2(4)
C14 C6 C7 N2 177.1(4)
N1 C6 C7 N2 -2.1(5)
C14 C6 C7 C11 -1.7(6)
N1 C6 C7 C11 179.0(3)
C7 N2 C8 C9 -1.3(6)
N2 C8 C9 C10 0.8(7)
C8 C9 C10 C11 0.4(7)
N2 C7 C11 C12 -178.9(4)
C6 C7 C11 C12 0.0(6)
N2 C7 C11 C10 0.5(6)
C6 C7 C11 C10 179.4(4)
C9 C10 C11 C12 178.3(5)
C9 C10 C11 C7 -1.1(7)
C7 C11 C12 C13 1.3(7)
C10 C11 C12 C13 -178.0(5)
C11 C12 C13 C14 -0.9(8)
N1 C6 C14 C13 -178.7(4)
C7 C6 C14 C13 2.2(6)
C12 C13 C14 C6 -0.9(8)
C3 C4 C15 C16 0.6(4)
C5 C4 C15 C16 -178.0(3)
Fe1 C4 C15 C16 59.5(3)
C3 C4 C15 Fe1 -58.8(2)
C5 C4 C15 Fe1 122.6(3)
C4 C15 C16 C22 -0.4(4)
Fe1 C15 C16 C22 58.0(3)
C4 C15 C16 Fe1 -58.3(3)
C21 C17 C18 C19 -0.6(4)
Fe1 C17 C18 C19 59.5(3)
C21 C17 C18 Fe1 -60.1(3)
C17 C18 C19 C20 0.5(4)
Fe1 C18 C19 C20 59.8(3)
C17 C18 C19 Fe1 -59.4(3)
C18 C19 C20 C21 -0.2(5)
Fe1 C19 C20 C21 59.4(3)
C18 C19 C20 Fe1 -59.6(3)
C19 C20 C21 C17 -0.2(5)
Fe1 C20 C21 C17 58.8(3)
C19 C20 C21 Fe1 -59.0(3)
C18 C17 C21 C20 0.5(5)
Fe1 C17 C21 C20 -59.2(3)
C18 C17 C21 Fe1 59.7(3)
C15 C16 C22 C3 -0.1(4)
Fe1 C16 C22 C3 57.8(3)
C15 C16 C22 Fe1 -57.9(3)
C4 C3 C22 C16 0.5(4)
S1 C3 C22 C16 -170.6(3)
Fe1 C3 C22 C16 -59.2(3)
C4 C3 C22 Fe1 59.6(2)
S1 C3 C22 Fe1 -111.5(3)
C1 C2 C23 C24 -0.8(5)
S1 C2 C23 C24 -179.4(3)
C2 C23 C24 C25 -0.5(6)
C23 C24 C25 C26 1.2(6)
C24 C25 C26 C1 -0.6(6)
C2 C1 C26 C25 -0.8(6)
Br1 C1 C26 C25 179.3(3)
